data_2106571
loop_
_publ_author_name
'Murray-Rust, P.'
'Murray-Rust, J.'

_publ_section_title
;
 The structure of K3 Rh Cl6 (H2 O); a comparison of two independent X-ray
 structure determinations
;
_journal_name_full 'Acta Crystallographica B (24,1968-38,1982)'
_journal_page_first 1037
_journal_page_last 1040
_journal_volume 31
_journal_year 1975
_chemical_formula_sum 'Cl6 H2 K3 O Rh'
_chemical_name_systematic 'K3 (Rh Cl6) (H2 O)'
_space_group_IT_number 60
_symmetry_space_group_name_Hall '-P 2n 2ab'
_symmetry_space_group_name_H-M 'P b c n'
_cell_angle_alpha 90
_cell_angle_beta 90
_cell_angle_gamma 90
_cell_formula_units_Z 8
_cell_length_a 12.4
_cell_length_b 15.65
_cell_length_c 12.05
_cell_volume 2338.423
_citation_journal_id_ASTM ACBCAR
_cod_data_source_file Murray-Rust_ACBCAR_1975_1948.cif
_cod_data_source_block H2Cl6K3O1Rh1
_cod_depositor_comments
;
 Marking attached hydrogen atoms.

 Antanas Vaitkus,
 2017-03-24
;
_cod_original_formula_sum 'H2 Cl6 K3 O1 Rh1'
_cod_database_code 2106571

loop_
_symmetry_equiv_pos_as_xyz
x,y,z
-x+1/2,-y+1/2,z+1/2
x+1/2,-y+1/2,-z
-x,y,-z+1/2
-x,-y,-z
x-1/2,y-1/2,-z-1/2
-x-1/2,y-1/2,z
x,-y,z-1/2

loop_
_atom_site_label
_atom_site_type_symbol
_atom_site_fract_x
_atom_site_fract_y
_atom_site_fract_z
_atom_site_occupancy
_atom_site_U_iso_or_equiv
_atom_site_attached_hydrogens
Cl4 Cl-1 0.1415 0.0046 0.1339 1 0.0 0
Cl6 Cl-1 0.3278 0.0449 -0.0576 1 0.0 0
Cl3 Cl-1 0.2864 0.2554 -0.0196 1 0.0 0
Cl5 Cl-1 0.098 0.2066 0.1681 1 0.0 0
Cl2 Cl-1 0.0782 0.1281 -0.0775 1 0.0 0
K1 K+1 0.1085 0.0756 0.384 1 0.0 0
K2 K+1 0.2686 0.3329 0.2337 1 0.0 0
O1 O-2 0.0902 0.4303 0.1643 1 0.0 2
Cl1 Cl-1 0.3469 0.1336 0.1991 1 0.0 0
K3 K+1 0.4638 0.1643 0.4727 1 0.0 0
Rh1 Rh+3 0.21471 0.12893 0.05753 1 0.0 0
